data_4306573
loop_
_publ_author_name
'Lada N. Puntus'
'Konstantin A. Lyssenko'
'Mikhail Yu. Antipin'
'Jean-Claude G. B\"unzli'

_publ_section_title
;
Role of Inner- and Outer-Sphere Bonding in the Sensitization of
EuIII-Luminescence Deciphered by Combined Analysis of Experimental Electron
Density Distribution Function and Photophysical Data
;
_journal_name_full 'Inorganic Chemistry'
_journal_page_first 11095
_journal_page_last 11107
_journal_paper_doi 10.1021/ic801402u
_journal_volume 47
_journal_year 2008
_chemical_formula_moiety 'C24 H20 Cl2 Eu N4 O2, H2 O, Cl'
_chemical_formula_sum 'C24 H22 Cl3 Eu N4 O3'
_chemical_formula_weight 672.77
_chemical_name_systematic
; 
 ? 
;
_space_group_IT_number 29
_symmetry_cell_setting orthorhombic
_symmetry_space_group_name_Hall 'P 2c -2ac'
_symmetry_space_group_name_H-M 'P c a 21'
_atom_sites_solution_hydrogens mixed
_atom_sites_solution_primary direct
_atom_sites_solution_secondary difmap
_audit_creation_method SHELXL-97
_cell_angle_alpha 90.00
_cell_angle_beta 90.00
_cell_angle_gamma 90.00
_cell_formula_units_Z 8
_cell_length_a 36.2101(6)
_cell_length_b 7.61630(10)
_cell_length_c 18.0859(3)
_cell_measurement_reflns_used 999
_cell_measurement_temperature 100(2)
_cell_measurement_theta_max 31
_cell_measurement_theta_min 3
_cell_volume 4987.86(13)
_computing_cell_refinement 'Bruker SAINT'
_computing_data_collection 'Bruker APEX II'
_computing_data_reduction 'Bruker SAINT'
_computing_molecular_graphics 'Bruker SHELXTL'
_computing_publication_material 'Bruker SHELXTL'
_computing_structure_refinement 'SHELXL-97 (Sheldrick, 1997)'
_computing_structure_solution 'SHELXS-97 (Sheldrick, 1997)'
_diffrn_ambient_temperature 100(2)
_diffrn_measured_fraction_theta_full 0.999
_diffrn_measured_fraction_theta_max 0.999
_diffrn_measurement_device_type 'Bruker APEX II CCD area detector''
_diffrn_measurement_method 'omega scans'
_diffrn_radiation_monochromator graphite
_diffrn_radiation_source 'fine-focus sealed tube'
_diffrn_radiation_type MoK\a
_diffrn_radiation_wavelength 0.71073
_diffrn_reflns_av_R_equivalents 0.0532
_diffrn_reflns_av_sigmaI/netI 0.0496
_diffrn_reflns_limit_h_max 52
_diffrn_reflns_limit_h_min -52
_diffrn_reflns_limit_k_max 11
_diffrn_reflns_limit_k_min -11
_diffrn_reflns_limit_l_max 26
_diffrn_reflns_limit_l_min -26
_diffrn_reflns_number 66948
_diffrn_reflns_theta_full 31.00
_diffrn_reflns_theta_max 31.00
_diffrn_reflns_theta_min 1.59
_exptl_absorpt_coefficient_mu 2.871
_exptl_absorpt_correction_T_max 0.598
_exptl_absorpt_correction_T_min 0.480
_exptl_absorpt_correction_type multi-scan
_exptl_absorpt_process_details SADABS
_exptl_crystal_colour colorless
_exptl_crystal_density_diffrn 1.792
_exptl_crystal_density_method 'not measured'
_exptl_crystal_description prism
_exptl_crystal_F_000 2656
_exptl_crystal_size_max 0.30
_exptl_crystal_size_mid 0.20
_exptl_crystal_size_min 0.20
_refine_diff_density_max 0.990
_refine_diff_density_min -1.408
_refine_diff_density_rms 0.113
_refine_ls_abs_structure_details 'Flack H D (1983), Acta Cryst. A39, 876-881'
_refine_ls_abs_structure_Flack 0.004(6)
_refine_ls_extinction_method none
_refine_ls_goodness_of_fit_ref 1.016
_refine_ls_hydrogen_treatment constr
_refine_ls_matrix_type full
_refine_ls_number_parameters 632
_refine_ls_number_reflns 15872
_refine_ls_number_restraints 1
_refine_ls_restrained_S_all 1.016
_refine_ls_R_factor_all 0.0386
_refine_ls_R_factor_gt 0.0308
_refine_ls_shift/su_max 0.002
_refine_ls_shift/su_mean 0.000
_refine_ls_structure_factor_coef Fsqd
_refine_ls_weighting_details 'calc w=1/[\s^2^(Fo^2^)+(0.0205P)^2^+1.5633P] where P=(Fo^2^+2Fc^2^)/3'
_refine_ls_weighting_scheme calc
_refine_ls_wR_factor_gt 0.0598
_refine_ls_wR_factor_ref 0.0627
_reflns_number_gt 14122
_reflns_number_total 15872
_reflns_threshold_expression I>2\s(I)
_cod_data_source_file ic801402u_si_002_5.cif
_cod_data_source_block sample2
_cod_depositor_comments
;
The following automatic conversions were performed:
'_symmetry_cell_setting' value 'Orthorhombic' changed to 'orthorhombic'
according to '/home/saulius/struct/CIF-dictionaries/cif_core.dic'
dictionary named 'cif_core.dic' version 2.4.1 from 2010-06-29.

Automatic conversion script
Id: cif_fix_enum 1527 2010-12-29 10:47:43Z saulius 
;
_cod_database_code 4306573

loop_
_symmetry_equiv_pos_as_xyz
'x, y, z'
'-x, -y, z+1/2'
'x+1/2, -y, z'
'-x+1/2, y, z+1/2'

loop_
_atom_site_label
_atom_site_type_symbol
_atom_site_fract_x
_atom_site_fract_y
_atom_site_fract_z
_atom_site_U_iso_or_equiv
_atom_site_adp_type
_atom_site_occupancy
_atom_site_symmetry_multiplicity
_atom_site_calc_flag
_atom_site_refinement_flags
_atom_site_disorder_assembly
_atom_site_disorder_group
Eu1' Eu 0.363758(4) 0.979554(19) 0.811932(9) 0.01076(3) Uani 1 1 d . . .
Cl2' Cl 0.34520(2) 0.63621(10) 0.80868(6) 0.01751(16) Uani 1 1 d . . .
O1' O 0.34513(7) 0.9210(3) 0.93747(14) 0.0169(5) Uani 1 1 d . . .
H2OB H 0.3970 0.4814 0.2198 0.020 Uiso 1 1 d R . .
H1OC H 0.3432 1.0017 0.9694 0.020 Uiso 1 1 d R . .
C9C C 0.42394(11) 0.7192(5) 0.7027(2) 0.0184(7) Uani 1 1 d . . .
H9CA H 0.4016 0.6751 0.6855 0.022 Uiso 1 1 calc R . .
Cl1' Cl 0.39569(2) 1.22091(11) 0.72514(5) 0.01471(16) Uani 1 1 d . . .
O2' O 0.35351(7) 1.2575(3) 0.87301(15) 0.0182(6) Uani 1 1 d . . .
H2OC H 0.3520 1.2505 0.9196 0.022 Uiso 1 1 d R . .
H2OD H 0.3576 1.3481 0.8473 0.022 Uiso 1 1 d R . .
N10D N 0.33086(8) 0.9550(4) 0.68306(16) 0.0115(6) Uani 1 1 d . . .
C8C C 0.45589(12) 0.6731(5) 0.6648(2) 0.0244(9) Uani 1 1 d . . .
H8CA H 0.4547 0.6027 0.6228 0.029 Uiso 1 1 calc R . .
N10C N 0.42326(8) 0.8216(4) 0.76168(16) 0.0145(6) Uani 1 1 d . . .
C7C C 0.48929(12) 0.7334(5) 0.6904(2) 0.0239(9) Uani 1 1 d . . .
H7CA H 0.5109 0.7061 0.6652 0.029 Uiso 1 1 calc R . .
C6AC C 0.49070(11) 0.8360(5) 0.7546(2) 0.0194(8) Uani 1 1 d . . .
C6C C 0.52439(10) 0.8927(5) 0.7885(2) 0.0235(9) Uani 1 1 d . . .
H6CA H 0.5467 0.8699 0.7650 0.028 Uiso 1 1 calc R . .
N1D N 0.29194(8) 1.0308(3) 0.8085(2) 0.0153(5) Uani 1 1 d . . .
C4C C 0.48984(10) 1.1076(5) 0.9587(2) 0.0201(8) Uani 1 1 d . . .
H4CA H 0.5116 1.1423 0.9817 0.024 Uiso 1 1 calc R . .
C5D C 0.21556(11) 0.9941(6) 0.6710(3) 0.0304(10) Uani 1 1 d . . .
H5DA H 0.1900 1.0032 0.6687 0.036 Uiso 1 1 calc R . .
C3C C 0.45641(11) 1.1413(5) 0.9910(2) 0.0205(8) Uani 1 1 d . . .
H3CA H 0.4553 1.1942 1.0373 0.025 Uiso 1 1 calc R . .
C5C C 0.52457(10) 0.9780(5) 0.8536(2) 0.0212(8) Uani 1 1 d . . .
H5CA H 0.5470 1.0101 0.8749 0.025 Uiso 1 1 calc R . .
C2C C 0.42429(11) 1.0960(5) 0.9541(2) 0.0172(7) Uani 1 1 d . . .
H2CA H 0.4019 1.1236 0.9762 0.021 Uiso 1 1 calc R . .
C6BC C 0.45678(10) 0.8766(5) 0.7887(2) 0.0149(7) Uani 1 1 d . . .
N1C N 0.42361(8) 1.0147(4) 0.88845(19) 0.0148(6) Uani 1 1 d . . .
C9D C 0.34921(10) 0.9303(4) 0.6209(2) 0.0146(7) Uani 1 1 d . . .
H9DA H 0.3749 0.9289 0.6234 0.018 Uiso 1 1 calc R . .
C8D C 0.33286(11) 0.9061(5) 0.5513(2) 0.0183(7) Uani 1 1 d . . .
H8DA H 0.3472 0.8899 0.5092 0.022 Uiso 1 1 calc R . .
C7D C 0.29496(11) 0.9071(5) 0.5476(2) 0.0213(8) Uani 1 1 d . . .
H7DA H 0.2831 0.8867 0.5028 0.026 Uiso 1 1 calc R . .
C4AC C 0.49090(9) 1.0200(4) 0.8903(2) 0.0164(7) Uani 1 1 d . . .
C6AD C 0.27431(10) 0.9390(5) 0.6116(2) 0.0187(8) Uani 1 1 d . . .
C4BD C 0.27288(10) 1.0059(5) 0.7444(2) 0.0151(7) Uani 1 1 d . . .
C6D C 0.23446(11) 0.9517(6) 0.6098(2) 0.0294(10) Uani 1 1 d . . .
H6DA H 0.2219 0.9304 0.5659 0.035 Uiso 1 1 calc R . .
C2D C 0.27279(11) 1.0768(5) 0.8683(2) 0.0197(8) Uani 1 1 d . . .
H2DA H 0.2855 1.0949 0.9123 0.024 Uiso 1 1 calc R . .
C6BD C 0.29326(10) 0.9633(4) 0.6784(2) 0.0137(7) Uani 1 1 d . . .
C4D C 0.21496(10) 1.0718(5) 0.8049(3) 0.0248(8) Uani 1 1 d . . .
H4DA H 0.1894 1.0833 0.8044 0.030 Uiso 1 1 calc R . .
C4AD C 0.23405(11) 1.0257(5) 0.7400(2) 0.0219(8) Uani 1 1 d . . .
C3D C 0.23426(11) 1.0994(5) 0.8682(2) 0.0204(8) Uani 1 1 d . . .
H3DA H 0.2221 1.1330 0.9113 0.025 Uiso 1 1 calc R . .
C4BC C 0.45672(10) 0.9731(4) 0.8573(2) 0.0143(7) Uani 1 1 d . . .
Eu1 Eu 0.397054(4) 0.48862(2) 0.394639(10) 0.00981(3) Uani 1 1 d . . .
Cl1 Cl 0.37444(2) 0.15112(10) 0.38365(5) 0.01694(18) Uani 1 1 d . . .
N10A N 0.34626(8) 0.4722(3) 0.49649(17) 0.0120(6) Uani 1 1 d . . .
O2 O 0.40183(7) 0.4413(3) 0.26345(14) 0.0151(5) Uani 1 1 d . . .
H1OD H 0.3472 0.8384 0.9689 0.018 Uiso 1 1 d R . .
H2OA H 0.4060 0.3395 0.2468 0.018 Uiso 1 1 d R . .
C9A C 0.35395(10) 0.4472(5) 0.5675(2) 0.0155(7) Uani 1 1 d . . .
H9AA H 0.3787 0.4422 0.5812 0.019 Uiso 1 1 calc R . .
Cl2 Cl 0.41737(2) 0.73022(11) 0.49606(5) 0.01374(16) Uani 1 1 d . . .
N1A N 0.32876(9) 0.5300(4) 0.35112(18) 0.0149(6) Uani 1 1 d . . .
O1 O 0.39343(7) 0.7693(3) 0.33495(14) 0.0144(5) Uani 1 1 d . . .
H1OB H 0.3843 0.8714 0.3338 0.017 Uiso 1 1 d R . .
H1OA H 0.4005 0.7820 0.2907 0.017 Uiso 1 1 d R . .
C8A C 0.32749(10) 0.4281(5) 0.6227(2) 0.0185(7) Uani 1 1 d . . .
H8AA H 0.3345 0.4098 0.6715 0.022 Uiso 1 1 calc R . .
N10B N 0.44327(8) 0.3191(4) 0.47875(16) 0.0117(6) Uani 1 1 d . . .
C7A C 0.29097(11) 0.4368(5) 0.6037(2) 0.0219(8) Uani 1 1 d . . .
H7AA H 0.2728 0.4210 0.6394 0.026 Uiso 1 1 calc R . .
N1B N 0.46615(8) 0.5210(4) 0.36271(17) 0.0125(6) Uani 1 1 d . . .
C6AA C 0.28102(10) 0.4697(5) 0.5296(2) 0.0176(7) Uani 1 1 d . . .
C6A C 0.24364(11) 0.4917(5) 0.5068(2) 0.0255(9) Uani 1 1 d . . .
H6AA H 0.2248 0.4788 0.5414 0.031 Uiso 1 1 calc R . .
C5A C 0.23492(11) 0.5308(5) 0.4358(2) 0.0244(9) Uani 1 1 d . . .
H5AA H 0.2104 0.5499 0.4228 0.029 Uiso 1 1 calc R . .
C4AA C 0.26325(10) 0.5430(5) 0.3807(2) 0.0191(8) Uani 1 1 d . . .
C4A C 0.25542(10) 0.5748(5) 0.3053(3) 0.0226(8) Uani 1 1 d . . .
H4AA H 0.2312 0.5902 0.2897 0.027 Uiso 1 1 calc R . .
C2B C 0.47823(9) 0.6069(4) 0.3035(2) 0.0135(6) Uani 1 1 d . . .
H2BA H 0.4608 0.6517 0.2708 0.016 Uiso 1 1 calc R . .
C3A C 0.28343(11) 0.5825(5) 0.2561(2) 0.0220(8) Uani 1 1 d . . .
H3AA H 0.2786 0.6017 0.2062 0.026 Uiso 1 1 calc R . .
C2A C 0.31994(11) 0.5611(5) 0.2812(2) 0.0211(8) Uani 1 1 d . . .
H2AA H 0.3389 0.5692 0.2467 0.025 Uiso 1 1 calc R . .
C4BA C 0.30060(9) 0.5201(4) 0.4013(2) 0.0149(7) Uani 1 1 d . . .
C6BA C 0.30994(10) 0.4857(4) 0.4779(2) 0.0133(6) Uani 1 1 d . . .
C9B C 0.43312(10) 0.2125(4) 0.53239(19) 0.0143(7) Uani 1 1 d . . .
H9BA H 0.4085 0.1774 0.5341 0.017 Uiso 1 1 calc R . .
C3B C 0.51564(10) 0.6342(4) 0.28723(19) 0.0143(7) Uani 1 1 d . . .
H3BA H 0.5226 0.6938 0.2446 0.017 Uiso 1 1 calc R . .
C4AB C 0.53052(9) 0.4819(4) 0.3993(2) 0.0139(6) Uani 1 1 d . . .
C4B C 0.54181(10) 0.5720(5) 0.3349(2) 0.0156(7) Uani 1 1 d . . .
H4BA H 0.5668 0.5887 0.3251 0.019 Uiso 1 1 calc R . .
C4BB C 0.49201(9) 0.4580(4) 0.41036(19) 0.0118(7) Uani 1 1 d . . .
C6AB C 0.50609(10) 0.2979(4) 0.52510(19) 0.0139(7) Uani 1 1 d . . .
C6BB C 0.47997(9) 0.3586(4) 0.47317(19) 0.0116(6) Uani 1 1 d . . .
C5B C 0.55615(10) 0.4181(5) 0.4521(2) 0.0180(8) Uani 1 1 d . . .
H5BA H 0.5813 0.4348 0.4443 0.022 Uiso 1 1 calc R . .
C7B C 0.49361(10) 0.1948(5) 0.58364(19) 0.0158(7) Uani 1 1 d . . .
H7BA H 0.5100 0.1576 0.6200 0.019 Uiso 1 1 calc R . .
C6B C 0.54472(10) 0.3335(5) 0.5134(2) 0.0175(7) Uani 1 1 d . . .
H6BA H 0.5619 0.2978 0.5484 0.021 Uiso 1 1 calc R . .
C8B C 0.45711(11) 0.1485(5) 0.5872(2) 0.0191(8) Uani 1 1 d . . .
H8BA H 0.4484 0.0767 0.6250 0.023 Uiso 1 1 calc R . .
O3' O 0.34899(10) 0.6578(4) 1.03193(19) 0.0431(10) Uani 1 1 d . . .
H3OC H 0.3553 0.6906 1.0748 0.052 Uiso 1 1 d R . .
H3OD H 0.3488 0.5484 1.0396 0.052 Uiso 1 1 d R . .
O3 O 0.40063(10) 0.1936(4) 0.15980(18) 0.0409(9) Uani 1 1 d . . .
H3OA H 0.3884 0.2150 0.1210 0.049 Uiso 1 1 d R . .
H3OB H 0.4013 0.0827 0.1610 0.049 Uiso 1 1 d R . .
Cl3 Cl 0.39805(3) 0.78101(13) 0.16830(5) 0.0250(2) Uani 1 1 d . . .
Cl3' Cl 0.33794(3) 1.24792(12) 1.03967(5) 0.01964(18) Uani 1 1 d . . .

loop_
_atom_site_aniso_label
_atom_site_aniso_U_11
_atom_site_aniso_U_22
_atom_site_aniso_U_33
_atom_site_aniso_U_23
_atom_site_aniso_U_13
_atom_site_aniso_U_12
Eu1' 0.01012(7) 0.01091(7) 0.01126(8) 0.00049(10) 0.00037(6) 0.00025(5)
Cl2' 0.0177(4) 0.0134(3) 0.0214(4) 0.0007(4) 0.0024(4) -0.0015(3)
O1' 0.0202(14) 0.0181(13) 0.0124(13) 0.0010(10) 0.0015(10) -0.0006(11)
C9C 0.021(2) 0.0181(18) 0.0158(18) 0.0021(14) -0.0009(15) 0.0055(14)
Cl1' 0.0133(4) 0.0163(4) 0.0145(4) 0.0015(3) 0.0001(3) -0.0024(3)
O2' 0.0271(15) 0.0136(12) 0.0138(13) 0.0035(10) 0.0034(10) 0.0002(10)
N10D 0.0092(14) 0.0108(13) 0.0145(15) 0.0015(11) 0.0009(11) -0.0002(10)
C8C 0.035(2) 0.025(2) 0.0135(19) 0.0038(15) 0.0019(17) 0.0143(18)
N10C 0.0157(15) 0.0136(14) 0.0142(15) 0.0017(11) -0.0014(12) 0.0023(11)
C7C 0.028(2) 0.023(2) 0.021(2) 0.0084(16) 0.0105(17) 0.0116(16)
C6AC 0.0200(19) 0.0190(18) 0.0192(19) 0.0127(14) 0.0061(15) 0.0059(15)
C6C 0.0127(18) 0.0191(19) 0.039(3) 0.0152(17) 0.0105(16) 0.0036(14)
N1D 0.0159(14) 0.0147(12) 0.0154(14) 0.0013(13) 0.0030(14) 0.0015(10)
C4C 0.0150(18) 0.0131(17) 0.032(2) 0.0066(15) -0.0098(16) -0.0054(13)
C5D 0.0084(18) 0.050(3) 0.033(2) 0.007(2) -0.0031(16) 0.0076(17)
C3C 0.024(2) 0.0177(18) 0.019(2) 0.0020(15) -0.0070(16) -0.0015(15)
C5C 0.0096(16) 0.0158(17) 0.038(2) 0.0102(16) -0.0032(15) -0.0012(14)
C2C 0.0205(19) 0.0177(17) 0.0135(18) 0.0004(14) -0.0028(14) 0.0045(14)
C6BC 0.0125(16) 0.0146(16) 0.0174(18) 0.0084(13) 0.0008(13) 0.0006(13)
N1C 0.0122(13) 0.0179(13) 0.0144(14) 0.0026(12) -0.0011(13) -0.0007(11)
C9D 0.0123(17) 0.0111(15) 0.0203(19) -0.0014(13) 0.0017(14) 0.0009(12)
C8D 0.0197(19) 0.0184(17) 0.0169(18) 0.0027(14) 0.0029(14) 0.0041(14)
C7D 0.026(2) 0.025(2) 0.0130(18) 0.0022(15) -0.0073(16) 0.0030(16)
C4AC 0.0143(15) 0.0129(15) 0.0221(18) 0.0073(15) -0.0077(16) -0.0001(12)
C6AD 0.0138(18) 0.0197(18) 0.022(2) 0.0025(15) -0.0055(15) 0.0025(14)
C4BD 0.0128(17) 0.0144(17) 0.0180(18) -0.0003(14) 0.0014(14) -0.0015(13)
C6D 0.016(2) 0.048(3) 0.025(2) 0.0031(19) -0.0094(17) 0.0009(18)
C2D 0.020(2) 0.0168(17) 0.0222(19) 0.0010(15) 0.0011(15) 0.0042(15)
C6BD 0.0108(16) 0.0138(16) 0.0164(17) 0.0028(13) -0.0015(13) 0.0000(12)
C4D 0.0122(16) 0.0276(19) 0.034(2) 0.009(2) 0.0075(18) 0.0059(14)
C4AD 0.0153(18) 0.0230(19) 0.027(2) 0.0046(16) 0.0007(16) 0.0043(15)
C3D 0.0165(19) 0.0194(19) 0.025(2) 0.0030(15) 0.0115(16) 0.0057(15)
C4BC 0.0100(16) 0.0102(15) 0.0227(19) 0.0066(13) 0.0001(13) -0.0007(12)
Eu1 0.00855(7) 0.01082(7) 0.01006(7) -0.00093(8) -0.00038(6) 0.00018(6)
Cl1 0.0142(4) 0.0122(4) 0.0244(5) -0.0015(3) -0.0045(3) -0.0007(3)
N10A 0.0089(13) 0.0111(13) 0.0161(14) -0.0018(11) -0.0016(11) 0.0006(10)
O2 0.0194(14) 0.0153(12) 0.0105(12) -0.0030(10) -0.0009(10) 0.0004(10)
C9A 0.0151(17) 0.0152(16) 0.0163(18) 0.0009(13) -0.0018(13) 0.0027(13)
Cl2 0.0125(4) 0.0163(4) 0.0124(4) -0.0032(3) -0.0003(3) -0.0016(3)
N1A 0.0112(15) 0.0182(15) 0.0154(15) 0.0040(12) -0.0019(11) 0.0005(11)
O1 0.0201(13) 0.0114(11) 0.0117(12) -0.0004(9) 0.0011(9) 0.0012(9)
C8A 0.0167(19) 0.0250(19) 0.0137(18) 0.0003(15) 0.0015(14) 0.0012(14)
N10B 0.0112(14) 0.0108(13) 0.0132(14) -0.0018(11) 0.0018(11) 0.0022(10)
C7A 0.0172(19) 0.028(2) 0.020(2) 0.0001(16) 0.0070(15) -0.0014(15)
N1B 0.0116(14) 0.0132(14) 0.0127(14) 0.0005(11) 0.0001(11) 0.0008(11)
C6AA 0.0116(17) 0.0223(18) 0.0190(18) -0.0009(15) 0.0031(14) 0.0002(14)
C6A 0.0116(18) 0.039(2) 0.026(2) -0.0026(18) 0.0025(15) -0.0006(16)
C5A 0.0088(17) 0.036(2) 0.028(2) -0.0020(18) 0.0020(15) -0.0009(16)
C4AA 0.0112(16) 0.0179(17) 0.028(2) -0.0013(15) -0.0022(15) 0.0002(13)
C4A 0.0149(17) 0.0254(18) 0.027(2) -0.0010(19) -0.0100(18) 0.0042(14)
C2B 0.0147(15) 0.0127(14) 0.0130(17) -0.0023(13) -0.0008(14) 0.0010(11)
C3A 0.0164(19) 0.031(2) 0.019(2) 0.0068(16) -0.0034(15) 0.0022(16)
C2A 0.0157(18) 0.028(2) 0.0195(19) 0.0058(16) -0.0003(15) 0.0019(16)
C4BA 0.0105(14) 0.0133(15) 0.0207(19) -0.0003(14) 0.0013(15) 0.0000(12)
C6BA 0.0114(15) 0.0117(15) 0.0170(17) -0.0011(13) 0.0008(13) 0.0007(12)
C9B 0.0108(17) 0.0179(17) 0.0143(17) 0.0004(14) 0.0033(13) 0.0015(13)
C3B 0.0211(18) 0.0122(15) 0.0096(16) -0.0012(12) 0.0063(13) -0.0020(13)
C4AB 0.0133(15) 0.0114(14) 0.0169(16) -0.0042(14) -0.0012(15) -0.0023(11)
C4B 0.0103(17) 0.0151(16) 0.0214(19) -0.0067(13) 0.0044(13) -0.0027(13)
C4BB 0.0097(15) 0.0099(15) 0.0158(18) -0.0039(12) 0.0007(12) 0.0003(11)
C6AB 0.0170(18) 0.0128(16) 0.0118(17) -0.0013(13) -0.0019(13) 0.0039(13)
C6BB 0.0115(16) 0.0096(14) 0.0136(17) -0.0017(12) -0.0009(13) 0.0008(12)
C5B 0.0087(17) 0.0196(18) 0.026(2) -0.0042(15) -0.0054(14) 0.0007(13)
C7B 0.0213(19) 0.0163(17) 0.0099(16) -0.0001(13) -0.0030(14) 0.0073(14)
C6B 0.0133(17) 0.0225(18) 0.0168(18) -0.0057(14) -0.0044(14) 0.0047(14)
C8B 0.0216(19) 0.0209(18) 0.0149(18) 0.0023(14) 0.0067(15) 0.0030(15)
O3' 0.073(3) 0.0204(16) 0.036(2) 0.0103(14) -0.0248(18) -0.0105(16)
O3 0.077(3) 0.0192(15) 0.0262(18) -0.0064(13) -0.0242(17) 0.0062(16)
Cl3 0.0423(6) 0.0200(4) 0.0127(4) 0.0009(3) 0.0016(4) 0.0023(4)
Cl3' 0.0252(5) 0.0179(4) 0.0159(4) 0.0000(3) 0.0017(4) 0.0032(3)

loop_
_atom_type_symbol
_atom_type_description
_atom_type_scat_dispersion_real
_atom_type_scat_dispersion_imag
_atom_type_scat_source
C C 0.0033 0.0016 'International Tables Vol C Tables 4.2.6.8 and 6.1.1.4'
H H 0.0000 0.0000 'International Tables Vol C Tables 4.2.6.8 and 6.1.1.4'
N N 0.0061 0.0033 'International Tables Vol C Tables 4.2.6.8 and 6.1.1.4'
Cl Cl 0.1484 0.1585 'International Tables Vol C Tables 4.2.6.8 and 6.1.1.4'
Eu Eu -0.1578 3.6682 'International Tables Vol C Tables 4.2.6.8 and 6.1.1.4'
O O 0.0106 0.0060 'International Tables Vol C Tables 4.2.6.8 and 6.1.1.4'

loop_
_geom_angle_atom_site_label_1
_geom_angle_atom_site_label_2
_geom_angle_atom_site_label_3
_geom_angle
_geom_angle_site_symmetry_1
_geom_angle_site_symmetry_3
_geom_angle_publ_flag
O1' Eu1' O2' 71.86(9) . . ?
O1' Eu1' N1C 75.49(10) . . ?
O2' Eu1' N1C 78.08(9) . . ?
O1' Eu1' N10D 134.14(9) . . ?
O2' Eu1' N10D 113.49(9) . . ?
N1C Eu1' N10D 149.70(10) . . ?
O1' Eu1' N10C 118.05(9) . . ?
O2' Eu1' N10C 133.20(9) . . ?
N1C Eu1' N10C 62.97(10) . . ?
N10D Eu1' N10C 91.86(9) . . ?
O1' Eu1' N1D 76.86(10) . . ?
O2' Eu1' N1D 74.26(9) . . ?
N1C Eu1' N1D 145.68(11) . . ?
N10D Eu1' N1D 62.68(10) . . ?
N10C Eu1' N1D 150.44(10) . . ?
O1' Eu1' Cl1' 143.09(7) . . ?
O2' Eu1' Cl1' 74.52(6) . . ?
N1C Eu1' Cl1' 83.16(7) . . ?
N10D Eu1' Cl1' 74.00(7) . . ?
N10C Eu1' Cl1' 75.98(7) . . ?
N1D Eu1' Cl1' 108.13(7) . . ?
O1' Eu1' Cl2' 76.80(7) . . ?
O2' Eu1' Cl2' 145.09(7) . . ?
N1C Eu1' Cl2' 108.69(7) . . ?
N10D Eu1' Cl2' 78.39(7) . . ?
N10C Eu1' Cl2' 75.73(7) . . ?
N1D Eu1' Cl2' 84.10(6) . . ?
Cl1' Eu1' Cl2' 139.37(3) . . ?
Eu1' O1' H1OC 122.1 . . ?
Eu1' O1' H1OD 137.8 . . ?
H1OC O1' H1OD 95.1 . . ?
N10C C9C C8C 124.3(4) . . ?
N10C C9C H9CA 117.9 . . ?
C8C C9C H9CA 117.9 . . ?
Eu1' O2' H2OC 114.2 . . ?
Eu1' O2' H2OD 115.8 . . ?
H2OC O2' H2OD 127.7 . . ?
C9D N10D C6BD 117.1(3) . . ?
C9D N10D Eu1' 122.6(2) . . ?
C6BD N10D Eu1' 120.3(2) . . ?
C7C C8C C9C 118.8(4) . . ?
C7C C8C H8CA 120.6 . . ?
C9C C8C H8CA 120.6 . . ?
C9C N10C C6BC 116.8(3) . . ?
C9C N10C Eu1' 124.3(2) . . ?
C6BC N10C Eu1' 117.5(2) . . ?
C8C C7C C6AC 119.9(4) . . ?
C8C C7C H7CA 120.1 . . ?
C6AC C7C H7CA 120.1 . . ?
C7C C6AC C6BC 117.0(4) . . ?
C7C C6AC C6C 123.7(4) . . ?
C6BC C6AC C6C 119.3(4) . . ?
C5C C6C C6AC 121.7(4) . . ?
C5C C6C H6CA 119.2 . . ?
C6AC C6C H6CA 119.2 . . ?
C2D N1D C4BD 117.6(3) . . ?
C2D N1D Eu1' 122.4(3) . . ?
C4BD N1D Eu1' 120.0(2) . . ?
C3C C4C C4AC 119.3(3) . . ?
C3C C4C H4CA 120.4 . . ?
C4AC C4C H4CA 120.4 . . ?
C6D C5D C4AD 121.3(4) . . ?
C6D C5D H5DA 119.3 . . ?
C4AD C5D H5DA 119.3 . . ?
C4C C3C C2C 119.4(4) . . ?
C4C C3C H3CA 120.3 . . ?
C2C C3C H3CA 120.3 . . ?
C6C C5C C4AC 120.8(4) . . ?
C6C C5C H5CA 119.6 . . ?
C4AC C5C H5CA 119.6 . . ?
N1C C2C C3C 123.9(4) . . ?
N1C C2C H2CA 118.0 . . ?
C3C C2C H2CA 118.0 . . ?
N10C C6BC C6AC 123.2(4) . . ?
N10C C6BC C4BC 117.4(3) . . ?
C6AC C6BC C4BC 119.3(3) . . ?
C2C N1C C4BC 117.2(3) . . ?
C2C N1C Eu1' 122.5(2) . . ?
C4BC N1C Eu1' 119.5(3) . . ?
N10D C9D C8D 124.8(3) . . ?
N10D C9D H9DA 117.6 . . ?
C8D C9D H9DA 117.6 . . ?
C7D C8D C9D 117.7(3) . . ?
C7D C8D H8DA 121.1 . . ?
C9D C8D H8DA 121.1 . . ?
C8D C7D C6AD 119.6(4) . . ?
C8D C7D H7DA 120.2 . . ?
C6AD C7D H7DA 120.2 . . ?
C4C C4AC C4BC 117.7(3) . . ?
C4C C4AC C5C 122.7(3) . . ?
C4BC C4AC C5C 119.6(4) . . ?
C7D C6AD C6BD 118.3(3) . . ?
C7D C6AD C6D 121.7(4) . . ?
C6BD C6AD C6D 119.9(4) . . ?
N1D C4BD C4AD 122.4(4) . . ?
N1D C4BD C6BD 118.5(3) . . ?
C4AD C4BD C6BD 119.1(4) . . ?
C5D C6D C6AD 120.4(4) . . ?
C5D C6D H6DA 119.8 . . ?
C6AD C6D H6DA 119.8 . . ?
N1D C2D C3D 123.3(4) . . ?
N1D C2D H2DA 118.4 . . ?
C3D C2D H2DA 118.4 . . ?
N10D C6BD C6AD 122.3(3) . . ?
N10D C6BD C4BD 118.0(3) . . ?
C6AD C6BD C4BD 119.6(3) . . ?
C3D C4D C4AD 119.3(3) . . ?
C3D C4D H4DA 120.3 . . ?
C4AD C4D H4DA 120.3 . . ?
C4D C4AD C4BD 117.9(4) . . ?
C4D C4AD C5D 122.5(4) . . ?
C4BD C4AD C5D 119.5(4) . . ?
C4D C3D C2D 119.5(4) . . ?
C4D C3D H3DA 120.3 . . ?
C2D C3D H3DA 120.3 . . ?
N1C C4BC C4AC 122.4(4) . . ?
N1C C4BC C6BC 118.4(3) . . ?
C4AC C4BC C6BC 119.2(3) . . ?
O1 Eu1 O2 72.15(8) . . ?
O1 Eu1 N1B 82.37(9) . . ?
O2 Eu1 N1B 73.97(9) . . ?
O1 Eu1 N10B 137.74(9) . . ?
O2 Eu1 N10B 117.10(9) . . ?
N1B Eu1 N10B 63.57(9) . . ?
O1 Eu1 N10A 108.80(8) . . ?
O2 Eu1 N10A 137.78(9) . . ?
N1B Eu1 N10A 147.93(9) . . ?
N10B Eu1 N10A 90.96(9) . . ?
O1 Eu1 N1A 72.86(9) . . ?
O2 Eu1 N1A 77.83(9) . . ?
N1B Eu1 N1A 146.99(10) . . ?
N10B Eu1 N1A 147.51(9) . . ?
N10A Eu1 N1A 63.32(10) . . ?
O1 Eu1 Cl2 73.34(6) . . ?
O2 Eu1 Cl2 138.79(6) . . ?
N1B Eu1 Cl2 79.79(7) . . ?
N10B Eu1 Cl2 76.48(6) . . ?
N10A Eu1 Cl2 75.22(6) . . ?
N1A Eu1 Cl2 112.34(7) . . ?
O1 Eu1 Cl1 142.87(6) . . ?
O2 Eu1 Cl1 78.87(6) . . ?
N1B Eu1 Cl1 111.59(6) . . ?
N10B Eu1 Cl1 76.48(6) . . ?
N10A Eu1 Cl1 78.03(6) . . ?
N1A Eu1 Cl1 78.82(7) . . ?
Cl2 Eu1 Cl1 141.25(3) . . ?
C9A N10A C6BA 116.9(3) . . ?
C9A N10A Eu1 122.8(2) . . ?
C6BA N10A Eu1 120.3(2) . . ?
Eu1 O2 H2OB 146.5 . . ?
Eu1 O2 H2OA 120.1 . . ?
H2OB O2 H2OA 92.0 . . ?
N10A C9A C8A 124.4(3) . . ?
N10A C9A H9AA 117.8 . . ?
C8A C9A H9AA 117.8 . . ?
C2A N1A C4BA 117.6(3) . . ?
C2A N1A Eu1 122.4(3) . . ?
C4BA N1A Eu1 119.9(2) . . ?
Eu1 O1 H1OB 148.4 . . ?
Eu1 O1 H1OA 120.8 . . ?
H1OB O1 H1OA 89.4 . . ?
C7A C8A C9A 118.7(4) . . ?
C7A C8A H8AA 120.6 . . ?
C9A C8A H8AA 120.6 . . ?
C9B N10B C6BB 117.5(3) . . ?
C9B N10B Eu1 123.8(2) . . ?
C6BB N10B Eu1 118.2(2) . . ?
C8A C7A C6AA 119.6(4) . . ?
C8A C7A H7AA 120.2 . . ?
C6AA C7A H7AA 120.2 . . ?
C2B N1B C4BB 117.2(3) . . ?
C2B N1B Eu1 123.1(2) . . ?
C4BB N1B Eu1 119.5(2) . . ?
C7A C6AA C6BA 117.1(3) . . ?
C7A C6AA C6A 122.6(4) . . ?
C6BA C6AA C6A 120.2(4) . . ?
C5A C6A C6AA 121.5(4) . . ?
C5A C6A H6AA 119.3 . . ?
C6AA C6A H6AA 119.3 . . ?
C6A C5A C4AA 120.4(4) . . ?
C6A C5A H5AA 119.8 . . ?
C4AA C5A H5AA 119.8 . . ?
C4A C4AA C4BA 117.9(4) . . ?
C4A C4AA C5A 122.6(3) . . ?
C4BA C4AA C5A 119.5(4) . . ?
C3A C4A C4AA 119.5(3) . . ?
C3A C4A H4AA 120.2 . . ?
C4AA C4A H4AA 120.2 . . ?
N1B C2B C3B 124.0(3) . . ?
N1B C2B H2BA 118.0 . . ?
C3B C2B H2BA 118.0 . . ?
C4A C3A C2A 119.2(4) . . ?
C4A C3A H3AA 120.4 . . ?
C2A C3A H3AA 120.4 . . ?
N1A C2A C3A 123.7(4) . . ?
N1A C2A H2AA 118.2 . . ?
C3A C2A H2AA 118.2 . . ?
N1A C4BA C4AA 122.1(4) . . ?
N1A C4BA C6BA 118.0(3) . . ?
C4AA C4BA C6BA 119.8(3) . . ?
N10A C6BA C6AA 123.2(3) . . ?
N10A C6BA C4BA 118.3(3) . . ?
C6AA C6BA C4BA 118.4(3) . . ?
N10B C9B C8B 124.1(3) . . ?
N10B C9B H9BA 117.9 . . ?
C8B C9B H9BA 117.9 . . ?
C4B C3B C2B 119.1(3) . . ?
C4B C3B H3BA 120.4 . . ?
C2B C3B H3BA 120.4 . . ?
C4B C4AB C5B 122.2(3) . . ?
C4B C4AB C4BB 117.6(3) . . ?
C5B C4AB C4BB 120.3(3) . . ?
C3B C4B C4AB 119.2(3) . . ?
C3B C4B H4BA 120.4 . . ?
C4AB C4B H4BA 120.4 . . ?
N1B C4BB C4AB 122.8(3) . . ?
N1B C4BB C6BB 118.6(3) . . ?
C4AB C4BB C6BB 118.6(3) . . ?
C7B C6AB C6BB 118.2(3) . . ?
C7B C6AB C6B 122.2(3) . . ?
C6BB C6AB C6B 119.4(3) . . ?
N10B C6BB C6AB 122.1(3) . . ?
N10B C6BB C4BB 118.1(3) . . ?
C6AB C6BB C4BB 119.8(3) . . ?
C6B C5B C4AB 121.1(3) . . ?
C6B C5B H5BA 119.4 . . ?
C4AB C5B H5BA 119.4 . . ?
C8B C7B C6AB 119.6(3) . . ?
C8B C7B H7BA 120.2 . . ?
C6AB C7B H7BA 120.2 . . ?
C5B C6B C6AB 120.6(3) . . ?
C5B C6B H6BA 119.7 . . ?
C6AB C6B H6BA 119.7 . . ?
C7B C8B C9B 118.3(3) . . ?
C7B C8B H8BA 120.9 . . ?
C9B C8B H8BA 120.9 . . ?
H3OC O3' H3OD 98.2 . . ?
H3OA O3 H3OB 103.2 . . ?

loop_
_geom_bond_atom_site_label_1
_geom_bond_atom_site_label_2
_geom_bond_distance
_geom_bond_site_symmetry_2
_geom_bond_publ_flag
Eu1' O1' 2.410(3) . ?
Eu1' O2' 2.417(3) . ?
Eu1' N1C 2.585(3) . ?
Eu1' N10D 2.624(3) . ?
Eu1' N10C 2.630(3) . ?
Eu1' N1D 2.630(3) . ?
Eu1' Cl1' 2.6796(9) . ?
Eu1' Cl2' 2.7006(8) . ?
O1' H1OC 0.8455 . ?
O1' H1OD 0.8509 . ?
C9C N10C 1.322(5) . ?
C9C C8C 1.390(5) . ?
C9C H9CA 0.9300 . ?
O2' H2OC 0.8456 . ?
O2' H2OD 0.8454 . ?
N10D C9D 1.319(5) . ?
N10D C6BD 1.365(4) . ?
C8C C7C 1.375(6) . ?
C8C H8CA 0.9300 . ?
N10C C6BC 1.374(4) . ?
C7C C6AC 1.400(6) . ?
C7C H7CA 0.9300 . ?
C6AC C6BC 1.409(5) . ?
C6AC C6C 1.432(6) . ?
C6C C5C 1.344(6) . ?
C6C H6CA 0.9300 . ?
N1D C2D 1.331(5) . ?
N1D C4BD 1.363(5) . ?
C4C C3C 1.368(6) . ?
C4C C4AC 1.406(6) . ?
C4C H4CA 0.9300 . ?
C5D C6D 1.341(6) . ?
C5D C4AD 1.438(6) . ?
C5D H5DA 0.9300 . ?
C3C C2C 1.385(5) . ?
C3C H3CA 0.9300 . ?
C5C C4AC 1.425(5) . ?
C5C H5CA 0.9300 . ?
C2C N1C 1.340(5) . ?
C2C H2CA 0.9300 . ?
C6BC C4BC 1.442(5) . ?
N1C C4BC 1.362(5) . ?
C9D C8D 1.403(5) . ?
C9D H9DA 0.9300 . ?
C8D C7D 1.374(5) . ?
C8D H8DA 0.9300 . ?
C7D C6AD 1.399(6) . ?
C7D H7DA 0.9300 . ?
C4AC C4BC 1.420(5) . ?
C6AD C6BD 1.402(5) . ?
C6AD C6D 1.447(5) . ?
C4BD C4AD 1.416(5) . ?
C4BD C6BD 1.441(5) . ?
C6D H6DA 0.9300 . ?
C2D C3D 1.406(5) . ?
C2D H2DA 0.9300 . ?
C4D C3D 1.359(6) . ?
C4D C4AD 1.405(6) . ?
C4D H4DA 0.9300 . ?
C3D H3DA 0.9300 . ?
Eu1 O1 2.398(2) . ?
Eu1 O2 2.406(2) . ?
Eu1 N1B 2.580(3) . ?
Eu1 N10B 2.604(3) . ?
Eu1 N10A 2.606(3) . ?
Eu1 N1A 2.614(3) . ?
Eu1 Cl2 2.7002(8) . ?
Eu1 Cl1 2.7051(8) . ?
N10A C9A 1.327(5) . ?
N10A C6BA 1.361(4) . ?
O2 H2OB 0.8641 . ?
O2 H2OA 0.8454 . ?
C9A C8A 1.391(5) . ?
C9A H9AA 0.9300 . ?
N1A C2A 1.326(5) . ?
N1A C4BA 1.367(5) . ?
O1 H1OB 0.8456 . ?
O1 H1OA 0.8457 . ?
C8A C7A 1.368(5) . ?
C8A H8AA 0.9300 . ?
N10B C9B 1.317(4) . ?
N10B C6BB 1.366(4) . ?
C7A C6AA 1.409(6) . ?
C7A H7AA 0.9300 . ?
N1B C2B 1.329(5) . ?
N1B C4BB 1.360(4) . ?
C6AA C6BA 1.409(5) . ?
C6AA C6A 1.425(5) . ?
C6A C5A 1.355(6) . ?
C6A H6AA 0.9300 . ?
C5A C4AA 1.434(6) . ?
C5A H5AA 0.9300 . ?
C4AA C4A 1.413(6) . ?
C4AA C4BA 1.414(5) . ?
C4A C3A 1.351(6) . ?
C4A H4AA 0.9300 . ?
C2B C3B 1.402(5) . ?
C2B H2BA 0.9300 . ?
C3A C2A 1.407(5) . ?
C3A H3AA 0.9300 . ?
C2A H2AA 0.9300 . ?
C4BA C6BA 1.451(5) . ?
C9B C8B 1.406(5) . ?
C9B H9BA 0.9300 . ?
C3B C4B 1.366(5) . ?
C3B H3BA 0.9300 . ?
C4AB C4B 1.412(5) . ?
C4AB C5B 1.418(5) . ?
C4AB C4BB 1.420(5) . ?
C4B H4BA 0.9300 . ?
C4BB C6BB 1.433(5) . ?
C6AB C7B 1.394(5) . ?
C6AB C6BB 1.411(5) . ?
C6AB C6B 1.441(5) . ?
C5B C6B 1.347(5) . ?
C5B H5BA 0.9300 . ?
C7B C8B 1.369(5) . ?
C7B H7BA 0.9300 . ?
C6B H6BA 0.9300 . ?
C8B H8BA 0.9300 . ?
O3' H3OC 0.8459 . ?
O3' H3OD 0.8453 . ?
O3 H3OA 0.8458 . ?
O3 H3OB 0.8453 . ?
